data_7009798
loop_
_publ_author_name
'Bashall, Alan'
'Hopkins, Alexander D.'
'Mays, Martin J.'
'McPartlin, Mary'
'Wood, Jody A.'
'Woods, Anthony D.'
'Wright, Dominic S.'

_publ_section_title
;
 Addition of the [(tBuP)3As]&#x2212; anion to the cyclopentadienyl ring
 of [(C5H5)M(CO)3Cl] (M&#x2005;=&#x2005;Mo, W)
;
_journal_issue 12
_journal_name_full 'Journal of the Chemical Society, Dalton Transactions'
_journal_page_first 1825
_journal_paper_doi 10.1039/b003687k
_journal_year 2000
_chemical_formula_sum 'C20 H31 As Cl O3 P3 W'
_chemical_formula_weight 706.58
_chemical_name_systematic
; 
 ? 
;
_space_group_IT_number 14
_symmetry_cell_setting monoclinic
_symmetry_space_group_name_Hall '-P 2ybc'
_symmetry_space_group_name_H-M 'P 1 21/c 1'
_atom_sites_solution_hydrogens geom
_atom_sites_solution_primary direct
_atom_sites_solution_secondary difmap
_audit_creation_method SHELXL-97
_cell_angle_alpha 90.00
_cell_angle_beta 91.351(13)
_cell_angle_gamma 90.00
_cell_formula_units_Z 4
_cell_length_a 16.412(3)
_cell_length_b 16.440(2)
_cell_length_c 10.1301(16)
_cell_measurement_temperature 293(2)
_cell_volume 2732.5(7)
_computing_cell_refinement 'BRUKER SCANS'
_computing_data_collection 'BRUKER SCANS'
_computing_data_reduction 'BRUKER SCANS'
_computing_molecular_graphics 'SHELXTL BRUKER      '
_computing_publication_material 'SHELXTL BRUKER     '
_computing_structure_refinement 'SHELXL-97 (Sheldrick, 1997)'
_computing_structure_solution 'SHELXS-97 (Sheldrick, 1990)'
_diffrn_ambient_temperature 293(2)
_diffrn_measured_fraction_theta_full 0.995
_diffrn_measured_fraction_theta_max 0.995
_diffrn_measurement_device_type 'BRUKER P4'
_diffrn_measurement_method theta/2theta
_diffrn_radiation_monochromator graphite
_diffrn_radiation_source 'fine-focus sealed tube'
_diffrn_radiation_type MoK\a
_diffrn_radiation_wavelength 0.71073
_diffrn_reflns_av_R_equivalents 0.0343
_diffrn_reflns_av_sigmaI/netI 0.0399
_diffrn_reflns_limit_h_max 17
_diffrn_reflns_limit_h_min -17
_diffrn_reflns_limit_k_max 17
_diffrn_reflns_limit_k_min -17
_diffrn_reflns_limit_l_max 10
_diffrn_reflns_limit_l_min -10
_diffrn_reflns_number 6954
_diffrn_reflns_theta_full 22.00
_diffrn_reflns_theta_max 22.00
_diffrn_reflns_theta_min 2.36
_diffrn_standards_decay_% 0.2
_diffrn_standards_interval_count 97
_diffrn_standards_number 3
_exptl_absorpt_coefficient_mu 5.720
_exptl_absorpt_correction_T_max 1.000
_exptl_absorpt_correction_T_min 0.451
_exptl_absorpt_correction_type psi-scan
_exptl_crystal_colour orange
_exptl_crystal_density_diffrn 1.718
_exptl_crystal_density_method 'not measured'
_exptl_crystal_F_000 1376
_exptl_crystal_size_max 0.42
_exptl_crystal_size_mid 0.36
_exptl_crystal_size_min 0.13
_refine_diff_density_max 3.085
_refine_diff_density_min -2.085
_refine_diff_density_rms 0.252
_refine_ls_extinction_method none
_refine_ls_goodness_of_fit_ref 1.004
_refine_ls_hydrogen_treatment mixed
_refine_ls_matrix_type full
_refine_ls_number_parameters 268
_refine_ls_number_reflns 3343
_refine_ls_number_restraints 0
_refine_ls_restrained_S_all 1.004
_refine_ls_R_factor_all 0.0817
_refine_ls_R_factor_gt 0.0687
_refine_ls_shift/su_max 0.349
_refine_ls_shift/su_mean 0.022
_refine_ls_structure_factor_coef Fsqd
_refine_ls_weighting_details 'calc w=1/[\s^2^(Fo^2^)+(0.1474P)^2^+0.0000P] where P=(Fo^2^+2Fc^2^)/3'
_refine_ls_weighting_scheme calc
_refine_ls_wR_factor_gt 0.1747
_refine_ls_wR_factor_ref 0.1839
_reflns_number_gt 2670
_reflns_number_total 3343
_reflns_threshold_expression >2sigma(I)
_cod_data_source_file b003687k.txt
_cod_data_source_block sx415
_cod_depositor_comments
;
The following automatic conversions were performed:

'_exptl_absorpt_correction_type' tag value 'psi-scans' was replaced
with 'psi-scan' value.

Automatic conversion script
Id: cif_fix_values 1646 2011-03-28 12:23:43Z adriana 
;
_cod_original_cell_volume 2732.4(8)
_cod_original_sg_symbol_H-M P2(1)/c
_cod_database_code 7009798

loop_
_symmetry_equiv_pos_as_xyz
'x, y, z'
'-x, y+1/2, -z+1/2'
'-x, -y, -z'
'x, -y-1/2, z-1/2'

loop_
_atom_site_label
_atom_site_type_symbol
_atom_site_fract_x
_atom_site_fract_y
_atom_site_fract_z
_atom_site_U_iso_or_equiv
_atom_site_adp_type
_atom_site_occupancy
_atom_site_symmetry_multiplicity
_atom_site_calc_flag
_atom_site_refinement_flags
_atom_site_disorder_assembly
_atom_site_disorder_group
W1 W 0.02727(3) 0.85698(3) 0.71389(5) 0.0477(3) Uani 1 1 d . . .
C11 C 0.1167(7) 0.9202(8) 0.8698(12) 0.044(3) Uani 1 1 d . A .
C12 C 0.0510(9) 0.8822(10) 0.9359(13) 0.061(4) Uani 1 1 d . A .
C13 C -0.0261(9) 0.9203(11) 0.8964(16) 0.068(4) Uani 1 1 d . A .
C14 C -0.0021(10) 0.9820(10) 0.8076(18) 0.073(5) Uani 1 1 d . A .
C15 C 0.0839(8) 0.9816(9) 0.7874(15) 0.060(4) Uani 1 1 d . A .
C16 C -0.065(2) 0.891(2) 0.568(4) 0.059(6) Uiso 0.51(3) 1 d P A 1
C16' C -0.078(2) 0.861(2) 0.623(4) 0.059(6) Uiso 0.49(3) 1 d P A 2
C17 C -0.0318(14) 0.7506(14) 0.729(3) 0.127(10) Uani 1 1 d . A .
C18 C 0.0744(18) 0.8757(14) 0.5302(17) 0.105(8) Uani 1 1 d . A .
O16 O -0.122(3) 0.889(3) 0.533(4) 0.132(9) Uiso 0.51(3) 1 d P A 1
O16' O -0.149(2) 0.855(2) 0.581(4) 0.132(9) Uiso 0.49(3) 1 d P A 2
O17 O -0.0619(11) 0.6920(14) 0.742(2) 0.177(9) Uani 1 1 d . . .
O18 O 0.0922(18) 0.8891(15) 0.440(2) 0.194(10) Uani 1 1 d . . .
As1 As 0.23102(8) 0.89392(8) 0.90889(12) 0.0429(4) Uani 1 1 d . . .
P2 P 0.2928(2) 0.9538(2) 0.7256(3) 0.0461(8) Uani 1 1 d . A .
C2 C 0.3751(9) 0.8776(8) 0.6795(14) 0.060(4) Uani 1 1 d . . .
C21 C 0.3342(12) 0.8154(12) 0.593(2) 0.104(7) Uani 1 1 d . A .
H21A H 0.3714 0.7715 0.5773 0.156 Uiso 1 1 calc R . .
H21B H 0.3181 0.8398 0.5105 0.156 Uiso 1 1 calc R . .
H21C H 0.2869 0.7947 0.6359 0.156 Uiso 1 1 calc R . .
C22 C 0.4188(12) 0.8387(12) 0.797(2) 0.097(7) Uani 1 1 d . A .
H22A H 0.4601 0.8024 0.7659 0.146 Uiso 1 1 calc R . .
H22B H 0.3804 0.8087 0.8476 0.146 Uiso 1 1 calc R . .
H22C H 0.4437 0.8802 0.8507 0.146 Uiso 1 1 calc R . .
C23 C 0.4360(10) 0.9249(10) 0.6003(15) 0.074(5) Uani 1 1 d . A .
H23A H 0.4686 0.9583 0.6587 0.112 Uiso 1 1 calc R . .
H23B H 0.4075 0.9588 0.5373 0.112 Uiso 1 1 calc R . .
H23C H 0.4706 0.8877 0.5547 0.112 Uiso 1 1 calc R . .
P3 P 0.3599(2) 1.0346(2) 0.8677(3) 0.0449(8) Uani 1 1 d . . .
C3 C 0.3460(10) 1.1401(8) 0.7969(15) 0.059(4) Uani 1 1 d . A .
C33 C 0.4047(12) 1.1459(10) 0.6782(19) 0.087(6) Uani 1 1 d . . .
H33A H 0.3880 1.1077 0.6112 0.131 Uiso 1 1 calc R A .
H33B H 0.4593 1.1336 0.7080 0.131 Uiso 1 1 calc R . .
H33C H 0.4030 1.2000 0.6424 0.131 Uiso 1 1 calc R . .
P4 P 0.25791(19) 1.0218(2) 1.0060(3) 0.0438(8) Uani 1 1 d . A .
C4 C 0.3077(8) 0.9973(8) 1.1700(12) 0.050(3) Uani 1 1 d . . .
C41 C 0.2375(9) 0.9658(12) 1.2562(14) 0.082(5) Uani 1 1 d . A .
H41A H 0.2223 0.9120 1.2282 0.123 Uiso 1 1 calc R . .
H41B H 0.1915 1.0014 1.2467 0.123 Uiso 1 1 calc R . .
H41C H 0.2554 0.9644 1.3471 0.123 Uiso 1 1 calc R . .
C42 C 0.3392(10) 1.0779(10) 1.2277(16) 0.077(5) Uani 1 1 d . A .
H42A H 0.3684 1.0677 1.3092 0.116 Uiso 1 1 calc R . .
H42B H 0.2939 1.1132 1.2437 0.116 Uiso 1 1 calc R . .
H42C H 0.3748 1.1033 1.1662 0.116 Uiso 1 1 calc R . .
C43 C 0.3765(9) 0.9328(10) 1.1657(15) 0.072(4) Uani 1 1 d . A .
H43A H 0.4033 0.9294 1.2507 0.109 Uiso 1 1 calc R . .
H43B H 0.4153 0.9482 1.1007 0.109 Uiso 1 1 calc R . .
H43C H 0.3535 0.8808 1.1429 0.109 Uiso 1 1 calc R . .
C31 C 0.2592(11) 1.1606(10) 0.750(2) 0.092(6) Uani 1 1 d . . .
H31A H 0.2211 1.1381 0.8106 0.138 Uiso 1 1 calc R A .
H31B H 0.2494 1.1380 0.6639 0.138 Uiso 1 1 calc R . .
H31C H 0.2527 1.2186 0.7465 0.138 Uiso 1 1 calc R . .
C32 C 0.3737(12) 1.1986(11) 0.9049(19) 0.100(6) Uani 1 1 d . . .
H32A H 0.3657 1.2535 0.8753 0.150 Uiso 1 1 calc R A .
H32B H 0.4305 1.1899 0.9253 0.150 Uiso 1 1 calc R . .
H32C H 0.3425 1.1893 0.9825 0.150 Uiso 1 1 calc R . .
Cl1 Cl 0.1395(4) 0.7559(4) 0.6985(7) 0.123(2) Uani 1 1 d . A .
H12 H 0.0573 0.8457 1.0194 0.148 Uiso 1 1 d . . .
H13 H -0.0914 0.9356 0.9225 0.148 Uiso 1 1 d . . .
H14 H -0.0376 1.0185 0.7679 0.148 Uiso 1 1 d . . .
H15 H 0.1331 1.0243 0.7494 0.148 Uiso 1 1 d . . .

loop_
_atom_site_aniso_label
_atom_site_aniso_U_11
_atom_site_aniso_U_22
_atom_site_aniso_U_33
_atom_site_aniso_U_23
_atom_site_aniso_U_13
_atom_site_aniso_U_12
W1 0.0549(5) 0.0517(5) 0.0365(4) -0.0049(2) 0.0017(3) -0.0042(2)
C11 0.052(7) 0.049(8) 0.029(6) -0.007(6) 0.002(6) 0.006(6)
C12 0.067(10) 0.080(11) 0.034(8) -0.017(7) 0.003(7) 0.001(8)
C13 0.052(9) 0.085(12) 0.065(10) -0.027(9) 0.002(8) 0.001(8)
C14 0.073(10) 0.047(10) 0.098(13) -0.026(9) -0.014(9) 0.019(8)
C15 0.058(9) 0.051(9) 0.071(10) 0.001(8) -0.010(7) -0.002(7)
C17 0.134(19) 0.111(18) 0.138(19) -0.059(15) 0.030(15) -0.096(16)
C18 0.20(2) 0.091(15) 0.026(9) -0.016(9) -0.003(12) 0.032(15)
O17 0.121(13) 0.168(19) 0.24(2) -0.023(17) 0.032(14) -0.090(15)
O18 0.27(3) 0.17(2) 0.14(2) 0.028(17) 0.05(2) -0.013(19)
As1 0.0474(8) 0.0420(8) 0.0394(8) 0.0012(6) 0.0038(6) -0.0019(6)
P2 0.056(2) 0.046(2) 0.0366(19) 0.0007(15) 0.0045(15) 0.0001(16)
C2 0.084(11) 0.046(9) 0.053(9) 0.007(7) 0.026(8) 0.015(8)
C21 0.117(16) 0.084(14) 0.112(16) -0.050(13) 0.010(13) -0.001(12)
C22 0.094(13) 0.093(14) 0.107(16) 0.025(11) 0.055(12) 0.040(11)
C23 0.091(11) 0.078(11) 0.056(10) -0.012(8) 0.022(8) -0.008(9)
P3 0.0508(19) 0.0413(19) 0.0429(19) 0.0055(15) 0.0062(15) -0.0001(15)
C3 0.083(11) 0.042(8) 0.053(9) 0.014(7) 0.002(8) 0.013(7)
C33 0.107(15) 0.068(12) 0.086(14) 0.033(9) 0.021(11) -0.002(9)
P4 0.0498(19) 0.044(2) 0.0379(18) -0.0031(15) 0.0028(15) -0.0007(15)
C4 0.060(8) 0.056(8) 0.033(7) 0.001(6) 0.004(6) -0.006(7)
C41 0.074(10) 0.130(16) 0.042(9) 0.009(9) 0.001(8) -0.019(10)
C42 0.088(11) 0.082(12) 0.062(10) 0.014(9) -0.016(9) -0.015(9)
C43 0.084(11) 0.076(11) 0.057(9) 0.005(8) -0.018(8) 0.017(9)
C31 0.093(13) 0.046(10) 0.137(18) 0.036(10) -0.013(12) 0.001(9)
C32 0.138(17) 0.063(12) 0.098(14) 0.013(11) -0.028(13) -0.026(11)
Cl1 0.119(4) 0.113(5) 0.138(5) -0.039(4) 0.006(4) 0.005(4)

loop_
_atom_type_symbol
_atom_type_description
_atom_type_scat_dispersion_real
_atom_type_scat_dispersion_imag
_atom_type_scat_source
C C 0.0033 0.0016 'International Tables Vol C Tables 4.2.6.8 and 6.1.1.4'
H H 0.0000 0.0000 'International Tables Vol C Tables 4.2.6.8 and 6.1.1.4'
O O 0.0106 0.0060 'International Tables Vol C Tables 4.2.6.8 and 6.1.1.4'
P P 0.1023 0.0942 'International Tables Vol C Tables 4.2.6.8 and 6.1.1.4'
Cl Cl 0.1484 0.1585 'International Tables Vol C Tables 4.2.6.8 and 6.1.1.4'
As As 0.0499 2.0058 'International Tables Vol C Tables 4.2.6.8 and 6.1.1.4'
W W -0.8490 6.8722 'International Tables Vol C Tables 4.2.6.8 and 6.1.1.4'

loop_
_geom_angle_atom_site_label_1
_geom_angle_atom_site_label_2
_geom_angle_atom_site_label_3
_geom_angle
_geom_angle_site_symmetry_1
_geom_angle_site_symmetry_3
_geom_angle_publ_flag
C16' W1 C17 68.8(14) . . ?
C16' W1 C16 21.1(11) . . ?
C17 W1 C16 86.9(12) . . ?
C16' W1 C18 85.2(14) . . ?
C17 W1 C18 113.0(10) . . ?
C16 W1 C18 67.4(12) . . ?
C16' W1 C12 125.6(12) . . ?
C17 W1 C12 98.8(8) . . ?
C16 W1 C12 135.8(9) . . ?
C18 W1 C12 142.8(9) . . ?
C16' W1 C13 90.8(11) . . ?
C17 W1 C13 98.0(8) . . ?
C16 W1 C13 99.1(9) . . ?
C18 W1 C13 144.5(8) . . ?
C12 W1 C13 36.8(5) . . ?
C16' W1 C14 88.5(10) . . ?
C17 W1 C14 129.5(8) . . ?
C16 W1 C14 84.4(9) . . ?
C18 W1 C14 108.9(8) . . ?
C12 W1 C14 58.3(6) . . ?
C13 W1 C14 35.7(6) . . ?
C16' W1 C15 117.4(11) . . ?
C17 W1 C15 156.8(8) . . ?
C16 W1 C15 104.7(10) . . ?
C18 W1 C15 90.1(8) . . ?
C12 W1 C15 58.8(5) . . ?
C13 W1 C15 60.8(6) . . ?
C14 W1 C15 35.6(5) . . ?
C16' W1 C11 146.3(10) . . ?
C17 W1 C11 128.7(8) . . ?
C16 W1 C11 138.9(10) . . ?
C18 W1 C11 107.3(8) . . ?
C12 W1 C11 35.5(5) . . ?
C13 W1 C11 60.7(5) . . ?
C14 W1 C11 58.0(5) . . ?
C15 W1 C11 34.6(5) . . ?
C16' W1 Cl1 130.2(9) . . ?
C17 W1 Cl1 77.4(8) . . ?
C16 W1 Cl1 129.6(8) . . ?
C18 W1 Cl1 75.4(7) . . ?
C12 W1 Cl1 94.2(4) . . ?
C13 W1 Cl1 130.2(5) . . ?
C14 W1 Cl1 141.1(4) . . ?
C15 W1 Cl1 108.2(4) . . ?
C11 W1 Cl1 83.5(3) . . ?
C15 C11 C12 108.0(12) . . ?
C15 C11 As1 129.0(10) . . ?
C12 C11 As1 122.7(10) . . ?
C15 C11 W1 72.4(8) . . ?
C12 C11 W1 69.9(7) . . ?
As1 C11 W1 127.9(6) . . ?
C11 C12 C13 110.1(14) . . ?
C11 C12 W1 74.6(7) . . ?
C13 C12 W1 71.7(8) . . ?
C14 C13 C12 103.2(13) . . ?
C14 C13 W1 72.5(8) . . ?
C12 C13 W1 71.5(8) . . ?
C13 C14 C15 112.2(14) . . ?
C13 C14 W1 71.9(9) . . ?
C15 C14 W1 73.9(8) . . ?
C11 C15 C14 106.4(14) . . ?
C11 C15 W1 73.0(8) . . ?
C14 C15 W1 70.5(8) . . ?
O16 C16 W1 151(4) . . ?
O16' C16' W1 170(4) . . ?
O17 C17 W1 177(3) . . ?
O18 C18 W1 174(3) . . ?
C11 As1 P2 100.2(4) . . ?
C11 As1 P4 93.2(4) . . ?
P2 As1 P4 82.87(12) . . ?
C2 P2 P3 102.0(5) . . ?
C2 P2 As1 103.9(4) . . ?
P3 P2 As1 87.46(14) . . ?
C21 C2 C23 109.6(14) . . ?
C21 C2 C22 111.5(16) . . ?
C23 C2 C22 109.0(14) . . ?
C21 C2 P2 106.4(12) . . ?
C23 C2 P2 105.8(10) . . ?
C22 C2 P2 114.2(10) . . ?
C3 P3 P4 103.9(5) . . ?
C3 P3 P2 104.4(5) . . ?
P4 P3 P2 88.98(17) . . ?
C31 C3 C32 110.2(15) . . ?
C31 C3 C33 109.6(15) . . ?
C32 C3 C33 109.7(15) . . ?
C31 C3 P3 115.1(11) . . ?
C32 C3 P3 106.0(11) . . ?
C33 C3 P3 106.1(10) . . ?
C4 P4 P3 105.0(4) . . ?
C4 P4 As1 104.5(5) . . ?
P3 P4 As1 87.59(15) . . ?
C43 C4 C41 109.8(13) . . ?
C43 C4 C42 111.3(12) . . ?
C41 C4 C42 108.8(12) . . ?
C43 C4 P4 115.1(9) . . ?
C41 C4 P4 104.8(9) . . ?
C42 C4 P4 106.7(10) . . ?

loop_
_geom_bond_atom_site_label_1
_geom_bond_atom_site_label_2
_geom_bond_distance
_geom_bond_site_symmetry_2
_geom_bond_publ_flag
W1 C16' 1.95(3) . ?
W1 C17 2.01(2) . ?
W1 C16 2.16(4) . ?
W1 C18 2.05(2) . ?
W1 C12 2.310(13) . ?
W1 C13 2.312(15) . ?
W1 C14 2.320(14) . ?
W1 C15 2.363(14) . ?
W1 C11 2.371(12) . ?
W1 Cl1 2.488(6) . ?
C11 C15 1.409(19) . ?
C11 C12 1.428(19) . ?
C11 As1 1.956(12) . ?
C12 C13 1.46(2) . ?
C13 C14 1.42(2) . ?
C14 C15 1.43(2) . ?
C16 O16 1.00(4) . ?
C16' O16' 1.22(5) . ?
C17 O17 1.09(2) . ?
C18 O18 0.99(3) . ?
As1 P2 2.352(4) . ?
As1 P4 2.359(4) . ?
P2 C2 1.908(14) . ?
P2 P3 2.230(5) . ?
C2 C21 1.50(2) . ?
C2 C23 1.511(19) . ?
C2 C22 1.51(2) . ?
P3 C3 1.889(13) . ?
P3 P4 2.218(4) . ?
C3 C31 1.53(2) . ?
C3 C32 1.52(2) . ?
C3 C33 1.56(2) . ?
P4 C4 1.878(13) . ?
C4 C43 1.55(2) . ?
C4 C41 1.551(19) . ?
C4 C42 1.53(2) . ?
